data_2006431
loop_
_publ_author_name
'Schade, Boris'
'Fuhrhop, J\"urgen-Hinrich'
'Hubert, Vera'
'Weber, Manuela'
'Luger, Peter'

_publ_contact_author
;
       J.-H. Fuhrhop
       Institut f\"ur Organische Chemie
       Freie Universit\"at Berlin
       Takustr. 3
       D-14195 Berlin
       Germany
;
_publ_section_title
;
 Hydrogen-Bonding Networks Involving Water in Amphiphilic
 <i>N</i>-Dodecanoyl-<small>L</small>-serine Monohydrate
;
_journal_issue 8
_journal_name_full 'Acta Crystallographica Section C'
_journal_page_first 1070
_journal_page_last 1073
_journal_paper_doi 10.1107/S0108270197004903
_journal_volume 53
_journal_year 1997
_chemical_formula_structural 'C15H29O4N ,H2O'
_chemical_formula_sum 'C15 H31 N O5'
_chemical_formula_weight 305.41
_chemical_name_systematic
;
 N-Dodecanoyl-L-Serine
;
_space_group_IT_number 19
_symmetry_cell_setting orthorhombic
_symmetry_space_group_name_Hall 'P 2ac 2ab'
_symmetry_space_group_name_H-M 'P 21 21 21'
_audit_creation_method SHELXL
_cell_angle_alpha 90.000(10)
_cell_angle_beta 90.00(2)
_cell_angle_gamma 90.00(2)
_cell_formula_units_Z 4
_cell_length_a 4.934(2)
_cell_length_b 7.4220(10)
_cell_length_c 48.5610(10)
_cell_measurement_reflns_used 67
_cell_measurement_temperature 293(2)
_cell_measurement_theta_max 40
_cell_measurement_theta_min 30
_cell_volume 1778.3(8)
_computing_cell_refinement DIF4
_computing_data_collection 'DIF4 (Stoe & Cie, 1991a)'
_computing_data_reduction 'REDU4 (Stoe & Cie, 1991b)'
_computing_molecular_graphics 'ORTEPII (Johnson, 1977) and SCHAKAL88 (Keller, 1988)'
_computing_publication_material 'SHELXL-93_ACTA (Sheldrick, 1993)'
_computing_structure_refinement 'SHELXL-93 (Sheldrick, 1993)'
_computing_structure_solution 'SIR92 (Altomare et al., 1994)'
_diffrn_ambient_temperature 293(2)
_diffrn_measurement_device 'Stoe four-circle diffractometer'
_diffrn_measurement_method '\w/2\q '
_diffrn_radiation_monochromator no
_diffrn_radiation_source 'fine-focus sealed tube'
_diffrn_radiation_type 'Ni-filtered CuK\a '
_diffrn_radiation_wavelength 1.54180
_diffrn_reflns_av_R_equivalents 0.0210
_diffrn_reflns_av_sigmaI/netI 0.0324
_diffrn_reflns_limit_h_max 5
_diffrn_reflns_limit_h_min 0
_diffrn_reflns_limit_k_max 8
_diffrn_reflns_limit_k_min 0
_diffrn_reflns_limit_l_max 58
_diffrn_reflns_limit_l_min -58
_diffrn_reflns_number 3852
_diffrn_reflns_theta_max 67.91
_diffrn_reflns_theta_min 3.64
_diffrn_standards_decay_% 3
_diffrn_standards_interval_time 90
_diffrn_standards_number 3
_exptl_absorpt_coefficient_mu 0.689
_exptl_absorpt_correction_T_max 0.974
_exptl_absorpt_correction_T_min 0.803
_exptl_absorpt_correction_type 'analytical, program ABSORB in Xtal2.2 (Hall, Flack & Stewart, 1992) '
_exptl_crystal_colour colourless
_exptl_crystal_density_diffrn 1.141
_exptl_crystal_density_meas ?
_exptl_crystal_description plate
_exptl_crystal_F_000 672
_exptl_crystal_size_max 1.05
_exptl_crystal_size_mid 0.32
_exptl_crystal_size_min 0.04
_refine_diff_density_max 0.162
_refine_diff_density_min -0.141
_refine_ls_abs_structure_details 'Flack (1983)'
_refine_ls_abs_structure_Flack -0.0(2)
_refine_ls_extinction_coef 0.0022(3)
_refine_ls_extinction_method 'SHELXL93 (Sheldrick, 1993)'
_refine_ls_goodness_of_fit_all 1.091
_refine_ls_goodness_of_fit_obs 1.097
_refine_ls_hydrogen_treatment refall
_refine_ls_matrix_type full
_refine_ls_number_parameters 313
_refine_ls_number_reflns 3217
_refine_ls_number_restraints 0
_refine_ls_restrained_S_all 1.091
_refine_ls_restrained_S_obs 1.097
_refine_ls_R_factor_all 0.0558
_refine_ls_R_factor_obs .0336
_refine_ls_shift/esd_max 0.034
_refine_ls_shift/esd_mean 0.004
_refine_ls_structure_factor_coef Fsqd
_refine_ls_weighting_details 'w = 1/[\s^2^(Fo^2^)+(0.0392P)^2^+0.2463P] where P=(Fo^2^+2Fc^2^)/3'
_refine_ls_weighting_scheme calc
_refine_ls_wR_factor_all 0.0883
_refine_ls_wR_factor_obs .0787
_reflns_number_observed 2596
_reflns_number_total 3217
_reflns_observed_criterion >4sigma(Fo)
_cod_data_source_file sk1078.cif
_cod_data_source_block amie2
_cod_depositor_comments
;
The following automatic conversions were performed:

'_exptl_crystal_density_meas' value 'not measured' was changed to '?'
- the value is perceived as not measured.

Automatic conversion script
Id: cif_fix_values 3008 2015-01-20 13:52:24Z robertas 

The following automatic conversions were performed:

'_refine_ls_weighting_scheme' value 'calc w =
1/[\s^2^(Fo^2^)+(0.0392P)^2^+0.2463P] where P=(Fo^2^+2Fc^2^)/3' was
changed to 'calc'. New tag '_refine_ls_weighting_details' was
created. The value of the new tag was set to 'w =
1/[\s^2^(Fo^2^)+(0.0392P)^2^+0.2463P] where P=(Fo^2^+2Fc^2^)/3'.

Automatic conversion script
Id: cif_fix_values 3143 2015-03-26 13:38:13Z robertas 
;
_cod_original_formula_sum 'C15 H29 N O4, H2 O'
_cod_database_code 2006431

loop_
_symmetry_equiv_pos_as_xyz
'x, y, z'
'-x+1/2, -y, z+1/2'
'x+1/2, -y+1/2, -z'
'-x, y+1/2, -z+1/2'

loop_
_atom_site_aniso_label
_atom_site_aniso_U_11
_atom_site_aniso_U_22
_atom_site_aniso_U_33
_atom_site_aniso_U_12
_atom_site_aniso_U_13
_atom_site_aniso_U_23
O11 .0436(8) .0423(7) .0725(9) .0058(6) -.0117(7) -.0015(7)
O12 .0571(9) .0404(7) .0691(9) .0125(7) -.0127(7) -.0192(7)
O3 .0619(10) .0478(8) .0463(8) -.0079(8) .0089(7) -.0092(7)
O4 .0296(6) .0427(7) .0620(8) .0059(6) -.0035(6) -.0102(6)
N4 .0293(8) .0378(8) .0461(8) .0013(7) -.0006(7) -.0068(7)
C1 .0340(9) .0335(9) .0447(9) .0012(8) .0039(8) .0031(8)
C2 .0284(9) .0337(9) .0452(10) -.0003(7) .0020(7) -.0065(7)
C3 .0399(10) .0407(10) .0482(11) .0071(9) -.0064(9) -.0052(9)
C4 .0327(10) .0323(8) .0396(8) .0028(8) .0018(7) .0000(7)
C5 .0386(11) .0408(11) .0474(11) .0011(9) -.0018(9) -.0074(9)
C6 .0408(11) .0380(10) .0533(11) .0014(8) .0005(9) -.0102(9)
C7 .0467(11) .0427(10) .0511(11) -.0012(10) .0008(10) -.0073(9)
C8 .0543(12) .0392(11) .0589(12) .0016(10) -.0043(10) -.0131(10)
C9 .0582(14) .0399(11) .0615(13) -.0031(10) -.0053(11) -.0096(10)
C10 .0652(14) .0403(11) .0635(13) .0001(12) -.0029(12) -.0133(10)
C11 .073(2) .0427(12) .0647(15) -.0012(12) -.0049(13) -.0128(11)
C12 .073(2) .0462(13) .067(2) -.0028(12) .0034(13) -.0165(11)
C13 .097(2) .0498(14) .067(2) -.001(2) .000(2) -.0167(12)
C14 .124(3) .059(2) .086(2) .004(2) .019(2) -.0252(14)
C15 .206(6) .071(2) .101(3) -.012(3) .032(3) -.042(2)
O1W .0511(9) .0339(7) .0553(8) .0035(7) .0039(7) .0008(6)

loop_
_atom_site_label
_atom_site_fract_x
_atom_site_fract_y
_atom_site_fract_z
_atom_site_U_iso_or_equiv
_atom_site_thermal_displace_type
_atom_site_calc_flag
_atom_site_refinement_flags
_atom_site_occupancy
_atom_site_disorder_group
_atom_site_type_symbol
O11 .9523(3) -.4640(2) .31731(3) .0528(4) Uani d . 1 . O
O12 .6643(3) -.5877(2) .28766(3) .0555(4) Uani d . 1 . O
O3 .7879(3) -.1686(2) .26363(3) .0520(4) Uani d . 1 . O
O4 .2471(3) -.0304(2) .32571(3) .0447(3) Uani d . 1 . O
N4 .6579(3) -.1578(2) .32158(3) .0377(4) Uani d . 1 . N
C1 .7494(4) -.4565(2) .30387(4) .0374(4) Uani d . 1 . C
C2 .5613(4) -.2967(2) .30293(4) .0357(4) Uani d . 1 . C
C3 .5322(4) -.2272(3) .27349(4) .0429(4) Uani d . 1 . C
C4 .4921(4) -.0311(2) .33158(3) .0348(4) Uani d . 1 . C
C5 .6156(4) .1090(3) .35020(4) .0423(5) Uani d . 1 . C
C6 .4204(4) .2571(3) .35811(4) .0440(5) Uani d . 1 . C
C7 .5448(5) .4011(3) .37647(5) .0469(5) Uani d . 1 . C
C8 .3437(5) .5475(3) .38424(5) .0508(5) Uani d . 1 . C
C9 .4604(5) .6938(3) .40255(5) .0532(5) Uani d . 1 . C
C10 .2549(6) .8360(3) .41083(5) .0563(5) Uani d . 1 . C
C11 .3684(6) .9826(3) .42949(5) .0600(6) Uani d . 1 . C
C12 .1635(6) 1.1224(3) .43815(6) .0622(7) Uani d . 1 . C
C13 .2765(7) 1.2700(3) .45637(6) .0714(7) Uani d . 1 . C
C14 .0798(8) 1.4119(4) .46492(7) .0894(10) Uani d . 1 . C
C15 .2040(16) 1.5568(6) .48300(10) .126(2) Uani d . 1 . C
H12O .804(6) -.671(4) .2863(6) .093(9) Uiso d . 1 . H
H3O .813(6) -.224(3) .2501(6) .073(9) Uiso d . 1 . H
H4N .830(4) -.150(3) .3242(4) .035(5) Uiso d . 1 . H
H2 .373(4) -.333(2) .3083(3) .032(4) Uiso d . 1 . H
H3A .397(5) -.122(3) .2733(4) .058(6) Uiso d . 1 . H
H3B .456(4) -.327(3) .2620(4) .042(5) Uiso d . 1 . H
H5A .681(5) .054(3) .3662(4) .052(6) Uiso d . 1 . H
H5B .774(5) .153(3) .3410(4) .056(6) Uiso d . 1 . H
H6A .260(5) .208(3) .3680(4) .055(6) Uiso d . 1 . H
H6B .340(5) .316(4) .3398(5) .073(7) Uiso d . 1 . H
H7A .616(5) .350(3) .3922(5) .057(6) Uiso d . 1 . H
H7B .708(5) .453(3) .3671(4) .058(6) Uiso d . 1 . H
H8A .181(5) .492(3) .3935(5) .060(7) Uiso d . 1 . H
H8B .278(5) .603(3) .3657(5) .062(6) Uiso d . 1 . H
H9A .540(6) .641(3) .4192(5) .077(8) Uiso d . 1 . H
H9B .628(6) .749(3) .3943(5) .076(8) Uiso d . 1 . H
H10A .190(5) .894(3) .3937(5) .061(7) Uiso d . 1 . H
H10B .101(6) .778(3) .4188(5) .072(8) Uiso d . 1 . H
H11A .523(6) 1.048(3) .4192(5) .068(7) Uiso d . 1 . H
H11B .443(5) .926(3) .4461(5) .064(7) Uiso d . 1 . H
H12A .011(8) 1.058(5) .4478(7) .122(12) Uiso d . 1 . H
H12B .100(7) 1.174(4) .4211(7) .099(10) Uiso d . 1 . H
H13A .427(7) 1.321(5) .4478(7) .104(12) Uiso d . 1 . H
H13B .348(6) 1.211(4) .4735(7) .101(10) Uiso d . 1 . H
H14A .015(8) 1.464(5) .4459(7) .121 Uiso d . 1 . H
H14B -.085(8) 1.342(5) .4747(7) .121 Uiso d . 1 . H
H15A .353(10) 1.620(6) .4726(9) .152(19) Uiso d . 1 . H
H15B .092(10) 1.629(7) .4885(9) .15(2) Uiso d . 1 . H
H15C .264(9) 1.501(5) .5005(8) .128(15) Uiso d . 1 . H
O1W .0114(3) .1433(2) .28131(3) .0468(3) Uani d . 1 . O
H1W -.065(6) .059(4) .2753(6) .079(10) Uiso d . 1 . H
H2W .107(7) .105(5) .2972(7) .120(12) Uiso d . 1 . H

loop_
_atom_type_symbol
_atom_type_description
_atom_type_scat_dispersion_real
_atom_type_scat_dispersion_imag
_atom_type_scat_source
N N 0.0311 0.0180 'International Tables Vol C Tables 4.2.6.8 and 6.1.1.4'
C C 0.0181 0.0091 'International Tables Vol C Tables 4.2.6.8 and 6.1.1.4'
H H 0.0000 0.0000 'International Tables Vol C Tables 4.2.6.8 and 6.1.1.4'
O O 0.0492 0.0322 'International Tables Vol C Tables 4.2.6.8 and 6.1.1.4'

loop_
_geom_angle_atom_site_label_1
_geom_angle_atom_site_label_2
_geom_angle_atom_site_label_3
_geom_angle_site_symmetry_2
_geom_angle_site_symmetry_3
_geom_angle
_geom_angle_publ_flag
C1 O12 H12O . . 107.3(18) ?
C3 O3 H3O . . 105.(2) ?
C4 N4 C2 . . 121.6(2) ?
C4 N4 H4N . . 120.0(14) ?
C2 N4 H4N . . 117.7(13) ?
O11 C1 O12 . . 123.8(2) ?
O11 C1 C2 . . 124.7(2) ?
O12 C1 C2 . . 111.5(2) ?
N4 C2 C1 . . 109.72(15) ?
N4 C2 C3 . . 112.0(2) ?
C1 C2 C3 . . 110.63(15) ?
N4 C2 H2 . . 109.3(10) ?
C1 C2 H2 . . 110.7(11) ?
C3 C2 H2 . . 104.3(9) ?
O3 C3 C2 . . 109.7(2) ?
O3 C3 H3A . . 110.1(12) ?
C2 C3 H3A . . 109.1(12) ?
O3 C3 H3B . . 112.0(11) ?
C2 C3 H3B . . 107.8(10) ?
H3A C3 H3B . . 108.1(16) ?
O4 C4 N4 . . 121.0(2) ?
O4 C4 C5 . . 121.9(2) ?
N4 C4 C5 . . 117.1(2) ?
C4 C5 C6 . . 113.4(2) ?
C4 C5 H5A . . 109.6(13) ?
C6 C5 H5A . . 109.1(13) ?
C4 C5 H5B . . 106.5(13) ?
C6 C5 H5B . . 113.2(14) ?
H5A C5 H5B . . 104.7(19) ?
C5 C6 C7 . . 113.8(2) ?
C5 C6 H6A . . 111.1(13) ?
C7 C6 H6A . . 107.4(12) ?
C5 C6 H6B . . 108.7(14) ?
C7 C6 H6B . . 110.7(14) ?
H6A C6 H6B . . 104.8(18) ?
C8 C7 C6 . . 112.6(2) ?
C8 C7 H7A . . 109.6(14) ?
C6 C7 H7A . . 110.5(15) ?
C8 C7 H7B . . 111.4(14) ?
C6 C7 H7B . . 109.1(13) ?
H7A C7 H7B . . 103.(2) ?
C9 C8 C7 . . 114.2(2) ?
C9 C8 H8A . . 109.6(13) ?
C7 C8 H8A . . 109.7(13) ?
C9 C8 H8B . . 109.8(13) ?
C7 C8 H8B . . 105.9(13) ?
H8A C8 H8B . . 107.5(19) ?
C8 C9 C10 . . 113.5(2) ?
C8 C9 H9A . . 110.3(15) ?
C10 C9 H9A . . 109.1(16) ?
C8 C9 H9B . . 111.8(15) ?
C10 C9 H9B . . 111.7(15) ?
H9A C9 H9B . . 100.(2) ?
C9 C10 C11 . . 114.1(2) ?
C9 C10 H10A . . 107.2(14) ?
C11 C10 H10A . . 107.9(14) ?
C9 C10 H10B . . 109.1(15) ?
C11 C10 H10B . . 111.8(15) ?
H10A C10 H10B . . 106.(2) ?
C12 C11 C10 . . 114.3(2) ?
C12 C11 H11A . . 107.8(14) ?
C10 C11 H11A . . 108.7(14) ?
C12 C11 H11B . . 108.4(14) ?
C10 C11 H11B . . 108.9(14) ?
H11A C11 H11B . . 109.(2) ?
C11 C12 C13 . . 114.4(2) ?
C11 C12 H12A . . 108.(2) ?
C13 C12 H12A . . 110.3(19) ?
C11 C12 H12B . . 104.8(19) ?
C13 C12 H12B . . 109.3(19) ?
H12A C12 H12B . . 110.(3) ?
C14 C13 C12 . . 115.7(3) ?
C14 C13 H13A . . 111.(2) ?
C12 C13 H13A . . 109.(2) ?
C14 C13 H13B . . 107.8(18) ?
C12 C13 H13B . . 107.4(18) ?
H13A C13 H13B . . 105.(3) ?
C13 C14 C15 . . 113.5(4) ?
C13 C14 H14A . . 102.3(19) ?
C15 C14 H14A . . 112.(2) ?
C13 C14 H14B . . 106.(2) ?
C15 C14 H14B . . 112.9(19) ?
H14A C14 H14B . . 110.(3) ?
C14 C15 H15A . . 110.(3) ?
C14 C15 H15B . . 113.(4) ?
H15A C15 H15B . . 111.(4) ?
C14 C15 H15C . . 109.(2) ?
H15A C15 H15C . . 114.(4) ?
H15B C15 H15C . . 101.(4) ?
H1W O1W H2W . . 108.(3) no
C2 H2 O11 . 1_455 170.0(10) no
C1 O11 H2 . 1_655 128.5(4) no
O12 H12O O1W . 1_645 168(3) no
H12O O1W H1W 1_645 1_645 114(2) no
H12O O1W H2W 1_645 1_645 115(2) no
O1W H1W O3 . 1_455 171(3) no
C3 O3 H1W . 1_655 120.4(9) no
O3 H3O O1W . 4_645 163(3) no
H3O O1W H1W 4_645 4_645 108(2) no
H3O O1W H2W 4_645 4_645 124(3) no
N4 H4N O4 . 1_655 160(2) no
C4 O4 H4N . 1_455 154.1(5) no
O1W H2W O4 . . 164(3) no
C4 O4 H2W . . 123.0(10) no

loop_
_geom_bond_atom_site_label_1
_geom_bond_atom_site_label_2
_geom_bond_site_symmetry_2
_geom_bond_distance
_geom_bond_publ_flag
O11 C1 . 1.196(2) yes
O12 C1 . 1.321(2) yes
O12 H12O . .93(3) ?
O3 C3 . 1.418(3) yes
O3 H3O . .79(3) ?
O4 C4 . 1.242(2) yes
N4 C4 . 1.337(2) yes
N4 C2 . 1.453(2) yes
N4 H4N . .86(2) ?
C1 C2 . 1.507(2) yes
C2 C3 . 1.527(3) yes
C2 H2 . 1.00(2) ?
C3 H3A . 1.03(2) ?
C3 H3B . 1.00(2) ?
C4 C5 . 1.507(3) yes
C5 C6 . 1.511(3) yes
C5 H5A . .94(2) ?
C5 H5B . .96(2) ?
C6 C7 . 1.521(3) yes
C6 H6A . .99(2) ?
C6 H6B . 1.07(2) ?
C7 C8 . 1.519(3) yes
C7 H7A . .92(2) ?
C7 H7B . 1.00(2) ?
C8 C9 . 1.518(3) yes
C8 H8A . 1.01(3) ?
C8 H8B . 1.04(2) ?
C9 C10 . 1.518(3) yes
C9 H9A . .98(3) ?
C9 H9B . 1.00(3) ?
C10 C11 . 1.523(3) yes
C10 H10A . .99(2) ?
C10 H10B . .96(3) ?
C11 C12 . 1.509(3) yes
C11 H11A . 1.03(3) ?
C11 H11B . .98(2) ?
C12 C13 . 1.514(3) yes
C12 H12A . 1.01(4) ?
C12 H12B . .96(3) ?
C13 C14 . 1.491(4) yes
C13 H13A . .93(3) ?
C13 H13B . 1.00(3) ?
C14 C15 . 1.518(5) yes
C14 H14A . 1.05(3) ?
C14 H14B . 1.07(4) ?
C15 H15A . 1.01(5) ?
C15 H15B . .82(5) ?
C15 H15C . .99(4) ?
O1W H1W . .79(3) ?
O1W H2W . .95(4) ?
C2 O11 1_455 3.325(3) no
H2 O11 1_455 2.33(2) no
O12 O1W 1_645 2.649(2) no
H12O O1W 1_645 1.73(3) no
O1W O3 1_455 2.704(2) no
H1W O3 1_455 1.92(3) no
O3 O1W 4_645 2.774(2) no
H3O O1W 4_645 2.01(3) no
N4 O4 1_655 3.063(2) no
H4N O4 1_655 2.24(2) no
O1W O4 . 2.768(2) no
H2W O4 . 1.85(4) no

loop_
_geom_torsion_atom_site_label_1
_geom_torsion_atom_site_label_2
_geom_torsion_atom_site_label_3
_geom_torsion_atom_site_label_4
_geom_torsion
_geom_torsion_publ_flag
C4 N4 C2 C1 -157.8(2) yes
C4 N4 C2 C3 78.9(2) ?
O11 C1 C2 N4 -2.3(3) ?
O12 C1 C2 N4 178.4(2) yes
O11 C1 C2 C3 121.7(2) ?
O12 C1 C2 C3 -57.5(2) ?
N4 C2 C3 O3 60.9(2) yes
C1 C2 C3 O3 -61.9(2) yes
H4N N4 C4 O4 170.2(3) yes
C2 N4 C4 O4 1.7(3) ?
C2 N4 C4 C5 -178.5(2) ?
O4 C4 C5 C6 -6.1(3) ?
N4 C4 C5 C6 174.0(2) ?
C4 C5 C6 C7 -178.9(2) ?
C5 C6 C7 C8 -179.6(2) ?
C6 C7 C8 C9 -180.0(2) ?
C7 C8 C9 C10 -178.3(2) ?
C8 C9 C10 C11 179.3(2) ?
C9 C10 C11 C12 -179.0(2) ?
C10 C11 C12 C13 -179.1(2) ?
C11 C12 C13 C14 179.1(3) ?
C12 C13 C14 C15 -179.7(3) ?
